data_7157640
loop_
_publ_author_name
'Garc\'ia de la Concepci\'on, Juan'
'\'Avalos, Mart\'in'
'Jim\'enez, Jos\'e L'
'Cintas, Pedro'
'Light, Mark E.'

_publ_section_title
;
 A fully diastereoselective oxidation of a mesoionic dipole with triplet
 molecular oxygen.
;
_journal_issue 32
_journal_name_full 'Organic &amp; biomolecular chemistry'
_journal_page_first 6328
_journal_page_last 6339
_journal_paper_doi 10.1039/d0ob01428a
_journal_volume 18
_journal_year 2020
_chemical_absolute_configuration ad
_chemical_formula_moiety 'C34 H26 N2 O3 S4'
_chemical_formula_sum 'C34 H26 N2 O3 S4'
_chemical_formula_weight 638.81
_space_group_crystal_system orthorhombic
_space_group_IT_number 19
_space_group_name_Hall 'P 2ac 2ab'
_space_group_name_H-M_alt 'P 21 21 21'
_atom_sites_solution_hydrogens geom
_atom_sites_solution_primary dual
_audit_creation_date 2019-06-13
_audit_creation_method
;
Olex2 1.2
(compiled 2018.05.29 svn.r3508 for OlexSys, GUI svn.r5506)
;
_audit_update_record
;
2019-06-13 deposited with the CCDC.	2020-07-31 downloaded from the CCDC.
;
_cell_angle_alpha 90
_cell_angle_beta 90
_cell_angle_gamma 90
_cell_formula_units_Z 4
_cell_length_a 12.4820(4)
_cell_length_b 12.8583(5)
_cell_length_c 19.5132(7)
_cell_measurement_reflns_used 11903
_cell_measurement_temperature 100(2)
_cell_measurement_theta_max 26.0670
_cell_measurement_theta_min 2.0050
_cell_volume 3131.82(19)
_computing_cell_refinement 'CrysAlisPro 1.171.40.18b (Rigaku OD, 2018)'
_computing_data_collection 'CrysAlisPro 1.171.40.18b (Rigaku OD, 2018)'
_computing_data_reduction 'CrysAlisPro 1.171.40.18b (Rigaku OD, 2018)'
_computing_molecular_graphics 'Olex2 (Dolomanov et al., 2009)'
_computing_publication_material 'Olex2 (Dolomanov et al., 2009)'
_computing_structure_refinement 'ShelXL (Sheldrick, 2015)'
_computing_structure_solution 'ShelXT (Sheldrick, 2015)'
_diffrn_ambient_temperature 100(2)
_diffrn_detector 'CCD area detector'
_diffrn_detector_area_resol_mean 28.5714
_diffrn_detector_type 'Rigaku HG Saturn724+ (2x2 bin mode)'
_diffrn_measured_fraction_theta_full 0.999
_diffrn_measured_fraction_theta_max 0.999
_diffrn_measurement_details
;
List of Runs (angles in degrees, time in seconds):

  # Type    Start    End  Width  t~exp~   \w     \q     \k     \f   Frames
#--------------------------------------------------------------------------
  1  \w     19.00  44.00   0.50   13.00    --    5.00  28.00-152.00   50
  2  \w    -74.00 -48.00   0.50   13.00    --  -11.50 -28.00  46.00   52
  3  \w     -2.00  55.00   0.50   13.00    --  -11.50  28.00-152.00  114
  4  \w    -46.00  76.00   0.50   13.00    --  -11.50  57.00 -30.00  244
  5  \w    -99.00  -5.00   0.50   13.00    --  -11.50 -37.00-120.00  188
  6  \w    -13.00  74.00   0.50   13.00    --  -11.50  60.00 -90.00  174
  7  \w     -5.00  22.00   0.50   13.00    --  -11.50  60.00   0.00   54
  8  \w   -100.00  22.00   0.50   13.00    --  -11.50 -60.00   0.00  244
;
_diffrn_measurement_device 'four-circle \k diffractometer'
_diffrn_measurement_device_type 'Rigaku AFC12 FRE-VHF'
_diffrn_measurement_method 'profile data from \w-scans'
_diffrn_measurement_specimen_support 'MiTeGen MicroMesh'
_diffrn_orient_matrix_type 'CrysAlisPro convention (1999,Acta A55,543-557)'
_diffrn_orient_matrix_UB_11 -0.0127617000
_diffrn_orient_matrix_UB_12 0.0537452000
_diffrn_orient_matrix_UB_13 -0.0009585000
_diffrn_orient_matrix_UB_21 0.0167327000
_diffrn_orient_matrix_UB_22 0.0022964000
_diffrn_orient_matrix_UB_23 -0.0347461000
_diffrn_orient_matrix_UB_31 -0.0527683000
_diffrn_orient_matrix_UB_32 -0.0121931000
_diffrn_orient_matrix_UB_33 -0.0106788000
_diffrn_radiation_collimation 0.3
_diffrn_radiation_monochromator 'Confocal mirrors, VHF Varimax'
_diffrn_radiation_probe x-ray
_diffrn_radiation_type MoK\a
_diffrn_radiation_wavelength 0.71073
_diffrn_reflns_av_R_equivalents 0.0888
_diffrn_reflns_av_unetI/netI 0.0675
_diffrn_reflns_Laue_measured_fraction_full 0.999
_diffrn_reflns_Laue_measured_fraction_max 0.999
_diffrn_reflns_limit_h_max 16
_diffrn_reflns_limit_h_min -16
_diffrn_reflns_limit_k_max 16
_diffrn_reflns_limit_k_min -17
_diffrn_reflns_limit_l_max 26
_diffrn_reflns_limit_l_min -26
_diffrn_reflns_number 50041
_diffrn_reflns_point_group_measured_fraction_full 1.000
_diffrn_reflns_point_group_measured_fraction_max 0.997
_diffrn_reflns_theta_full 25.242
_diffrn_reflns_theta_max 28.500
_diffrn_reflns_theta_min 2.087
_diffrn_source 'Rotating-anode X-ray tube'
_diffrn_source_current 55.0
_diffrn_source_power 2.475
_diffrn_source_target Mo
_diffrn_source_type 'Rigaku FR-E+ SuperBright'
_diffrn_source_voltage 45.0
_exptl_absorpt_coefficient_mu 0.341
_exptl_absorpt_correction_T_max 1.00000
_exptl_absorpt_correction_T_min 0.65384
_exptl_absorpt_correction_type multi-scan
_exptl_absorpt_process_details
;
CrysAlisPro 1.171.40.18b (Rigaku Oxford Diffraction, 2018)
Empirical absorption correction using spherical harmonics,
 implemented in SCALE3 ABSPACK scaling algorithm.
;
_exptl_crystal_colour 'clear colourless'
_exptl_crystal_colour_lustre clear
_exptl_crystal_colour_primary colourless
_exptl_crystal_density_diffrn 1.355
_exptl_crystal_description prism
_exptl_crystal_F_000 1328
_exptl_crystal_recrystallization_method 'The material was recrystallised from --- by slow evaporation'
_exptl_crystal_size_max 0.028
_exptl_crystal_size_mid 0.016
_exptl_crystal_size_min 0.012
_refine_diff_density_max 0.453
_refine_diff_density_min -0.283
_refine_diff_density_rms 0.065
_refine_ls_abs_structure_details
;
 Flack x determined using 2452 quotients [(I+)-(I-)]/[(I+)+(I-)]
 (Parsons, Flack and Wagner, Acta Cryst. B69 (2013) 249-259).
;
_refine_ls_abs_structure_Flack -0.04(3)
_refine_ls_extinction_method none
_refine_ls_goodness_of_fit_ref 1.113
_refine_ls_hydrogen_treatment constr
_refine_ls_matrix_type full
_refine_ls_number_parameters 388
_refine_ls_number_reflns 7916
_refine_ls_number_restraints 0
_refine_ls_restrained_S_all 1.113
_refine_ls_R_factor_all 0.0690
_refine_ls_R_factor_gt 0.0555
_refine_ls_shift/su_max 0.000
_refine_ls_shift/su_mean 0.000
_refine_ls_structure_factor_coef Fsqd
_refine_ls_weighting_details 'w=1/[\s^2^(Fo^2^)+(0.0237P)^2^+1.2693P] where P=(Fo^2^+2Fc^2^)/3'
_refine_ls_weighting_scheme calc
_refine_ls_wR_factor_gt 0.0856
_refine_ls_wR_factor_ref 0.0887
_reflns_Friedel_coverage 0.793
_reflns_Friedel_fraction_full 1.000
_reflns_Friedel_fraction_max 0.995
_reflns_number_gt 6913
_reflns_number_total 7916
_reflns_threshold_expression 'I > 2\s(I)'
_cod_data_source_file d0ob01428a4.cif
_cod_data_source_block 2019acc0014_r1_100k
_cod_depositor_comments 'Adding full bibliography for 7157638--7157640.cif.'
_cod_database_code 7157640
_shelx_shelxl_version_number 2016/6
_chemical_oxdiff_formula C24H24N2S2O3
_chemical_oxdiff_usercomment XX
_shelx_space_group_comment
;
The symmetry employed for this shelxl refinement is uniquely defined
by the following loop, which should always be used as a source of
symmetry information in preference to the above space-group names.
They are only intended as comments.
;
_diffrn_measurement_device_type2 'Rigaku AFC12 (Right)'
_reflns_odcompleteness_completeness 99.93
_reflns_odcompleteness_iscentric 1
_reflns_odcompleteness_theta 27.42
_olex2_refinement_description
;
1. Fixed Uiso
 At 1.2 times of:
  All C(H) groups, All C(H,H) groups
2.a Ternary CH refined with riding coordinates:
 C12(H12), C26(H26)
2.b Secondary CH2 refined with riding coordinates:
 C11(H11A,H11B), C27(H27A,H27B)
2.c Aromatic/amide H refined with riding coordinates:
 C1(H1), C2(H2), C3(H3), C4(H4), C5(H5), C14(H14), C15(H15), C16(H16),
 C17(H17), C18(H18), C20(H20), C21(H21), C22(H22), C23(H23), C24(H24), C30(H30),
  C31(H31), C32(H32), C33(H33), C34(H34)
;
_olex2_diffrn_ambient_temperature_device 'Oxford Cryosystems'
_olex2_exptl_crystal_mounting_method 'The crystal was mounted on a MITIGEN holder with silicon oil'
_olex2_submission_special_instructions 'No special instructions were received'
_oxdiff_exptl_absorpt_empirical_details
;
Empirical correction (ABSPACK) includes:
- Absorption correction using spherical harmonics
- Frame scaling
;
_oxdiff_exptl_absorpt_empirical_full_max 2.556
_oxdiff_exptl_absorpt_empirical_full_min 0.547

loop_
_space_group_symop_operation_xyz
'x, y, z'
'-x+1/2, -y, z+1/2'
'-x, y+1/2, -z+1/2'
'x+1/2, -y+1/2, -z'

loop_
_atom_site_label
_atom_site_type_symbol
_atom_site_fract_x
_atom_site_fract_y
_atom_site_fract_z
_atom_site_U_iso_or_equiv
_atom_site_adp_type
_atom_site_occupancy
_atom_site_site_symmetry_order
_atom_site_calc_flag
_atom_site_refinement_flags_posn
_atom_site_refinement_flags_adp
_atom_site_refinement_flags_occupancy
_atom_site_disorder_assembly
_atom_site_disorder_group
S1 S 0.82429(6) 0.42102(7) 0.48530(4) 0.01580(18) Uani 1 1 d . . . . .
S2 S 0.72151(7) 0.62291(7) 0.50436(4) 0.01690(18) Uani 1 1 d . . . . .
S3 S 0.53569(7) 0.53792(7) 0.59230(4) 0.0210(2) Uani 1 1 d . . . . .
S4 S 1.01982(8) 0.28172(8) 0.68333(5) 0.0294(2) Uani 1 1 d . . . . .
O1 O 0.62330(18) 0.4681(2) 0.35590(12) 0.0226(6) Uani 1 1 d . . . . .
O2 O 0.75770(19) 0.54983(19) 0.64832(12) 0.0203(5) Uani 1 1 d . . . . .
O3 O 0.89500(19) 0.27782(19) 0.57447(13) 0.0214(6) Uani 1 1 d . . . . .
N1 N 0.5917(2) 0.4734(2) 0.47150(14) 0.0173(6) Uani 1 1 d . . . . .
N2 N 0.8767(2) 0.4192(2) 0.64759(14) 0.0180(6) Uani 1 1 d . . . . .
C1 C 0.8500(3) 0.5153(3) 0.32339(19) 0.0265(9) Uani 1 1 d . . . . .
H1 H 0.803127 0.459536 0.312516 0.032 Uiso 1 1 calc R . . . .
C2 C 0.9290(3) 0.5452(4) 0.27756(19) 0.0321(10) Uani 1 1 d . . . . .
H2 H 0.936285 0.509200 0.235291 0.039 Uiso 1 1 calc R . . . .
C3 C 0.9971(3) 0.6264(4) 0.2925(2) 0.0348(10) Uani 1 1 d . . . . .
H3 H 1.050392 0.646665 0.260478 0.042 Uiso 1 1 calc R . . . .
C4 C 0.9878(3) 0.6784(3) 0.3541(2) 0.0315(9) Uani 1 1 d . . . . .
H4 H 1.034534 0.734510 0.364511 0.038 Uiso 1 1 calc R . . . .
C5 C 0.9097(3) 0.6483(3) 0.4008(2) 0.0256(9) Uani 1 1 d . . . . .
H5 H 0.904009 0.683272 0.443524 0.031 Uiso 1 1 calc R . . . .
C6 C 0.8399(3) 0.5676(3) 0.38548(17) 0.0182(7) Uani 1 1 d . . . . .
C7 C 0.7607(3) 0.5300(3) 0.43817(17) 0.0157(7) Uani 1 1 d . . . . .
C8 C 0.6516(3) 0.4877(3) 0.41402(18) 0.0174(7) Uani 1 1 d . . . . .
C9 C 0.6432(3) 0.5099(3) 0.53375(16) 0.0143(7) Uani 1 1 d . . . . .
C10 C 0.7292(3) 0.4258(3) 0.55787(17) 0.0159(7) Uani 1 1 d . . . . .
C11 C 0.4453(3) 0.4496(3) 0.54780(19) 0.0234(8) Uani 1 1 d . . . . .
H11A H 0.453214 0.378016 0.565828 0.028 Uiso 1 1 calc R . . . .
H11B H 0.369987 0.471801 0.554174 0.028 Uiso 1 1 calc R . . . .
C12 C 0.4757(3) 0.4532(3) 0.47169(17) 0.0179(7) Uani 1 1 d . . . . .
H12 H 0.462428 0.383219 0.451070 0.022 Uiso 1 1 calc R . . . .
C13 C 0.4128(3) 0.5338(3) 0.43147(18) 0.0182(7) Uani 1 1 d . . . . .
C14 C 0.4413(3) 0.6382(3) 0.42902(18) 0.0200(8) Uani 1 1 d . . . . .
H14 H 0.504157 0.661378 0.451793 0.024 Uiso 1 1 calc R . . . .
C15 C 0.3782(3) 0.7087(3) 0.39348(19) 0.0218(8) Uani 1 1 d . . . . .
H15 H 0.398149 0.779938 0.391637 0.026 Uiso 1 1 calc R . . . .
C16 C 0.2859(3) 0.6750(3) 0.3606(2) 0.0242(8) Uani 1 1 d . . . . .
H16 H 0.242031 0.723476 0.336866 0.029 Uiso 1 1 calc R . . . .
C17 C 0.2576(3) 0.5711(3) 0.3622(2) 0.0262(9) Uani 1 1 d . . . . .
H17 H 0.195235 0.547904 0.338910 0.031 Uiso 1 1 calc R . . . .
C18 C 0.3205(3) 0.5013(3) 0.39794(19) 0.0224(8) Uani 1 1 d . . . . .
H18 H 0.300335 0.430047 0.399602 0.027 Uiso 1 1 calc R . . . .
C19 C 0.6757(3) 0.3219(3) 0.57174(18) 0.0174(7) Uani 1 1 d . . . . .
C20 C 0.6522(3) 0.2525(3) 0.51930(19) 0.0200(8) Uani 1 1 d . . . . .
H20 H 0.672950 0.268349 0.473626 0.024 Uiso 1 1 calc R . . . .
C21 C 0.5990(3) 0.1607(3) 0.5331(2) 0.0240(8) Uani 1 1 d . . . . .
H21 H 0.582861 0.114187 0.496737 0.029 Uiso 1 1 calc R . . . .
C22 C 0.5690(3) 0.1358(3) 0.5994(2) 0.0285(9) Uani 1 1 d . . . . .
H22 H 0.532552 0.072474 0.608603 0.034 Uiso 1 1 calc R . . . .
C23 C 0.5925(3) 0.2038(3) 0.6520(2) 0.0249(8) Uani 1 1 d . . . . .
H23 H 0.572267 0.186893 0.697641 0.030 Uiso 1 1 calc R . . . .
C24 C 0.6455(3) 0.2966(3) 0.63891(19) 0.0210(8) Uani 1 1 d . . . . .
H24 H 0.661316 0.343034 0.675427 0.025 Uiso 1 1 calc R . . . .
C25 C 0.7871(3) 0.4704(3) 0.62116(17) 0.0165(7) Uani 1 1 d . . . . .
C26 C 0.9396(3) 0.4699(3) 0.70250(18) 0.0237(8) Uani 1 1 d . . . . .
H26 H 0.891138 0.514005 0.731131 0.028 Uiso 1 1 calc R . . . .
C27 C 0.9824(3) 0.3800(3) 0.74561(19) 0.0296(9) Uani 1 1 d . . . . .
H27A H 0.926484 0.353392 0.777052 0.036 Uiso 1 1 calc R . . . .
H27B H 1.045243 0.402070 0.772914 0.036 Uiso 1 1 calc R . . . .
C28 C 0.9205(3) 0.3243(3) 0.62572(18) 0.0177(7) Uani 1 1 d . . . . .
C29 C 1.0282(3) 0.5362(3) 0.6734(2) 0.0267(8) Uani 1 1 d . . . . .
C30 C 1.1000(4) 0.5838(3) 0.7188(3) 0.0446(12) Uani 1 1 d . . . . .
H30 H 1.090210 0.576364 0.766805 0.054 Uiso 1 1 calc R . . . .
C31 C 1.1843(5) 0.6411(4) 0.6942(3) 0.0640(18) Uani 1 1 d . . . . .
H31 H 1.232903 0.672417 0.725480 0.077 Uiso 1 1 calc R . . . .
C32 C 1.1995(4) 0.6538(4) 0.6250(4) 0.0611(17) Uani 1 1 d . . . . .
H32 H 1.258467 0.693389 0.608748 0.073 Uiso 1 1 calc R . . . .
C33 C 1.1293(3) 0.6092(3) 0.5792(3) 0.0421(12) Uani 1 1 d . . . . .
H33 H 1.139395 0.617840 0.531315 0.051 Uiso 1 1 calc R . . . .
C34 C 1.0437(3) 0.5517(3) 0.6038(2) 0.0274(9) Uani 1 1 d . . . . .
H34 H 0.994492 0.522104 0.572156 0.033 Uiso 1 1 calc R . . . .

loop_
_atom_site_aniso_label
_atom_site_aniso_U_11
_atom_site_aniso_U_22
_atom_site_aniso_U_33
_atom_site_aniso_U_23
_atom_site_aniso_U_13
_atom_site_aniso_U_12
S1 0.0173(4) 0.0166(4) 0.0135(4) -0.0014(4) -0.0007(3) 0.0025(3)
S2 0.0204(4) 0.0142(4) 0.0162(4) -0.0016(4) -0.0011(3) 0.0002(3)
S3 0.0214(4) 0.0231(5) 0.0184(4) -0.0011(4) 0.0023(4) 0.0054(4)
S4 0.0363(6) 0.0251(5) 0.0269(5) 0.0011(4) -0.0090(4) 0.0127(4)
O1 0.0217(13) 0.0278(15) 0.0182(12) -0.0044(12) -0.0056(10) 0.0012(11)
O2 0.0272(13) 0.0167(13) 0.0172(12) -0.0043(10) -0.0025(10) 0.0057(10)
O3 0.0239(13) 0.0174(13) 0.0228(14) -0.0022(11) -0.0017(11) 0.0025(11)
N1 0.0176(14) 0.0174(15) 0.0168(14) -0.0022(12) -0.0033(12) 0.0011(12)
N2 0.0218(15) 0.0189(15) 0.0132(14) -0.0019(13) -0.0031(12) 0.0059(13)
C1 0.0254(19) 0.035(2) 0.0187(18) 0.0004(17) -0.0022(16) 0.0036(17)
C2 0.027(2) 0.053(3) 0.0169(19) 0.0063(19) 0.0003(16) 0.008(2)
C3 0.022(2) 0.048(3) 0.034(2) 0.022(2) 0.0061(17) 0.012(2)
C4 0.0178(19) 0.028(2) 0.049(3) 0.006(2) 0.0026(19) 0.0022(17)
C5 0.0224(18) 0.024(2) 0.031(2) 0.0009(17) 0.0044(17) 0.0055(16)
C6 0.0169(17) 0.0192(18) 0.0186(17) 0.0030(14) -0.0009(14) 0.0058(14)
C7 0.0181(17) 0.0161(17) 0.0129(15) -0.0021(14) -0.0032(13) 0.0037(14)
C8 0.0176(17) 0.0129(17) 0.0216(18) -0.0009(14) -0.0044(15) 0.0023(13)
C9 0.0162(16) 0.0129(17) 0.0139(16) -0.0022(13) -0.0009(13) 0.0020(13)
C10 0.0165(16) 0.0173(17) 0.0138(15) -0.0028(14) -0.0020(13) 0.0024(15)
C11 0.0188(18) 0.025(2) 0.027(2) 0.0033(16) 0.0016(15) 0.0007(15)
C12 0.0153(16) 0.0140(17) 0.0245(18) -0.0007(14) -0.0014(14) -0.0012(14)
C13 0.0171(17) 0.0188(18) 0.0189(17) -0.0020(15) 0.0018(14) 0.0015(15)
C14 0.0176(18) 0.0209(19) 0.0217(19) -0.0044(15) -0.0010(14) -0.0015(15)
C15 0.0221(19) 0.0186(19) 0.025(2) -0.0029(16) 0.0025(15) 0.0033(15)
C16 0.0219(18) 0.026(2) 0.024(2) 0.0054(17) 0.0024(16) 0.0101(16)
C17 0.0152(17) 0.029(2) 0.034(2) -0.0002(18) -0.0057(16) 0.0016(16)
C18 0.0178(17) 0.0211(19) 0.028(2) -0.0001(16) 0.0012(16) -0.0013(15)
C19 0.0162(16) 0.0130(17) 0.0231(18) -0.0013(14) -0.0026(15) 0.0021(14)
C20 0.0183(17) 0.0190(18) 0.0227(19) -0.0008(15) -0.0016(15) 0.0014(14)
C21 0.0242(19) 0.0164(19) 0.031(2) -0.0040(16) -0.0073(17) -0.0018(15)
C22 0.0203(19) 0.021(2) 0.044(2) 0.0077(19) -0.0033(18) -0.0016(16)
C23 0.0226(19) 0.026(2) 0.026(2) 0.0079(17) 0.0025(16) 0.0045(17)
C24 0.0218(18) 0.020(2) 0.0206(18) 0.0028(16) 0.0014(15) 0.0038(15)
C25 0.0185(16) 0.0156(17) 0.0153(16) 0.0036(14) 0.0019(14) 0.0013(14)
C26 0.030(2) 0.024(2) 0.0175(17) -0.0075(16) -0.0093(15) 0.0087(16)
C27 0.038(2) 0.031(2) 0.0197(18) -0.0021(17) -0.0104(17) 0.0094(19)
C28 0.0196(18) 0.0155(18) 0.0179(18) 0.0057(15) -0.0003(15) 0.0020(14)
C29 0.0285(19) 0.0150(18) 0.037(2) -0.0076(17) -0.0132(18) 0.0096(16)
C30 0.059(3) 0.025(2) 0.050(3) -0.004(2) -0.033(3) 0.002(2)
C31 0.063(4) 0.039(3) 0.090(5) -0.003(3) -0.048(3) -0.013(3)
C32 0.041(3) 0.033(3) 0.109(5) 0.014(3) -0.026(3) -0.016(2)
C33 0.037(2) 0.028(2) 0.062(3) 0.003(2) -0.001(2) -0.004(2)
C34 0.0237(19) 0.019(2) 0.039(2) -0.0078(17) -0.0061(17) 0.0014(15)

loop_
_atom_type_symbol
_atom_type_description
_atom_type_scat_dispersion_real
_atom_type_scat_dispersion_imag
_atom_type_scat_source
C C 0.0033 0.0016 'International Tables Vol C Tables 4.2.6.8 and 6.1.1.4'
H H 0.0000 0.0000 'International Tables Vol C Tables 4.2.6.8 and 6.1.1.4'
N N 0.0061 0.0033 'International Tables Vol C Tables 4.2.6.8 and 6.1.1.4'
O O 0.0106 0.0060 'International Tables Vol C Tables 4.2.6.8 and 6.1.1.4'
S S 0.1246 0.1234 'International Tables Vol C Tables 4.2.6.8 and 6.1.1.4'

loop_
_exptl_crystal_face_index_h
_exptl_crystal_face_index_k
_exptl_crystal_face_index_l
_exptl_crystal_face_perp_dist
-2 4 5 0.0070
2 -4 -5 0.0070
5 2 4 0.0058
-5 -2 -4 0.0058
0 3 -5 0.0126
0 -3 5 0.0126

loop_
_geom_angle_atom_site_label_1
_geom_angle_atom_site_label_2
_geom_angle_atom_site_label_3
_geom_angle
_geom_angle_site_symmetry_1
_geom_angle_site_symmetry_3
_geom_angle_publ_flag
C10 S1 C7 94.58(15) . . ?
C7 S2 C9 81.14(15) . . ?
C9 S3 C11 91.99(16) . . ?
C28 S4 C27 91.69(17) . . ?
C8 N1 C9 113.7(3) . . ?
C8 N1 C12 124.5(3) . . ?
C9 N1 C12 119.4(3) . . ?
C25 N2 C26 119.0(3) . . ?
C25 N2 C28 127.6(3) . . ?
C28 N2 C26 113.4(3) . . ?
C2 C1 H1 120.2 . . ?
C2 C1 C6 119.5(4) . . ?
C6 C1 H1 120.2 . . ?
C1 C2 H2 119.6 . . ?
C3 C2 C1 120.8(4) . . ?
C3 C2 H2 119.6 . . ?
C2 C3 H3 120.0 . . ?
C2 C3 C4 120.0(4) . . ?
C4 C3 H3 120.0 . . ?
C3 C4 H4 120.2 . . ?
C3 C4 C5 119.7(4) . . ?
C5 C4 H4 120.2 . . ?
C4 C5 H5 119.7 . . ?
C6 C5 C4 120.5(4) . . ?
C6 C5 H5 119.7 . . ?
C1 C6 C7 119.9(3) . . ?
C5 C6 C1 119.5(3) . . ?
C5 C6 C7 120.4(3) . . ?
S2 C7 S1 104.96(16) . . ?
C6 C7 S1 107.5(2) . . ?
C6 C7 S2 116.6(2) . . ?
C6 C7 C8 119.0(3) . . ?
C8 C7 S1 105.3(2) . . ?
C8 C7 S2 102.1(2) . . ?
O1 C8 N1 125.6(3) . . ?
O1 C8 C7 128.1(3) . . ?
N1 C8 C7 106.3(3) . . ?
S3 C9 S2 115.81(18) . . ?
N1 C9 S2 103.3(2) . . ?
N1 C9 S3 105.4(2) . . ?
N1 C9 C10 109.0(3) . . ?
C10 C9 S2 105.6(2) . . ?
C10 C9 S3 116.8(2) . . ?
C9 C10 S1 103.2(2) . . ?
C19 C10 S1 112.9(2) . . ?
C19 C10 C9 110.7(3) . . ?
C19 C10 C25 113.0(3) . . ?
C25 C10 S1 109.0(2) . . ?
C25 C10 C9 107.4(3) . . ?
S3 C11 H11A 110.4 . . ?
S3 C11 H11B 110.4 . . ?
H11A C11 H11B 108.6 . . ?
C12 C11 S3 106.8(2) . . ?
C12 C11 H11A 110.4 . . ?
C12 C11 H11B 110.4 . . ?
N1 C12 C11 104.6(3) . . ?
N1 C12 H12 108.7 . . ?
N1 C12 C13 112.8(3) . . ?
C11 C12 H12 108.7 . . ?
C13 C12 C11 113.2(3) . . ?
C13 C12 H12 108.7 . . ?
C14 C13 C12 123.0(3) . . ?
C14 C13 C18 119.2(3) . . ?
C18 C13 C12 117.8(3) . . ?
C13 C14 H14 119.9 . . ?
C15 C14 C13 120.2(3) . . ?
C15 C14 H14 119.9 . . ?
C14 C15 H15 120.1 . . ?
C14 C15 C16 119.9(4) . . ?
C16 C15 H15 120.1 . . ?
C15 C16 H16 119.9 . . ?
C17 C16 C15 120.2(3) . . ?
C17 C16 H16 119.9 . . ?
C16 C17 H17 120.2 . . ?
C16 C17 C18 119.7(3) . . ?
C18 C17 H17 120.2 . . ?
C13 C18 H18 119.6 . . ?
C17 C18 C13 120.8(4) . . ?
C17 C18 H18 119.6 . . ?
C20 C19 C10 121.8(3) . . ?
C20 C19 C24 118.9(3) . . ?
C24 C19 C10 119.2(3) . . ?
C19 C20 H20 119.8 . . ?
C21 C20 C19 120.4(3) . . ?
C21 C20 H20 119.8 . . ?
C20 C21 H21 119.7 . . ?
C20 C21 C22 120.7(4) . . ?
C22 C21 H21 119.7 . . ?
C21 C22 H22 120.3 . . ?
C23 C22 C21 119.4(4) . . ?
C23 C22 H22 120.3 . . ?
C22 C23 H23 119.7 . . ?
C22 C23 C24 120.5(4) . . ?
C24 C23 H23 119.7 . . ?
C19 C24 H24 120.0 . . ?
C23 C24 C19 120.0(4) . . ?
C23 C24 H24 120.0 . . ?
O2 C25 N2 118.7(3) . . ?
O2 C25 C10 121.6(3) . . ?
N2 C25 C10 119.7(3) . . ?
N2 C26 H26 109.5 . . ?
N2 C26 C27 104.5(3) . . ?
N2 C26 C29 111.4(3) . . ?
C27 C26 H26 109.5 . . ?
C29 C26 H26 109.5 . . ?
C29 C26 C27 112.3(3) . . ?
S4 C27 H27A 110.9 . . ?
S4 C27 H27B 110.9 . . ?
C26 C27 S4 104.4(2) . . ?
C26 C27 H27A 110.9 . . ?
C26 C27 H27B 110.9 . . ?
H27A C27 H27B 108.9 . . ?
O3 C28 S4 124.0(3) . . ?
O3 C28 N2 125.4(3) . . ?
N2 C28 S4 110.5(2) . . ?
C30 C29 C26 118.5(4) . . ?
C34 C29 C26 123.6(3) . . ?
C34 C29 C30 117.9(4) . . ?
C29 C30 H30 119.9 . . ?
C31 C30 C29 120.3(5) . . ?
C31 C30 H30 119.9 . . ?
C30 C31 H31 119.6 . . ?
C30 C31 C32 120.9(5) . . ?
C32 C31 H31 119.6 . . ?
C31 C32 H32 120.0 . . ?
C31 C32 C33 120.1(5) . . ?
C33 C32 H32 120.0 . . ?
C32 C33 H33 120.4 . . ?
C32 C33 C34 119.3(5) . . ?
C34 C33 H33 120.4 . . ?
C29 C34 H34 119.2 . . ?
C33 C34 C29 121.5(4) . . ?
C33 C34 H34 119.2 . . ?

loop_
_geom_bond_atom_site_label_1
_geom_bond_atom_site_label_2
_geom_bond_distance
_geom_bond_site_symmetry_2
_geom_bond_publ_flag
S1 C7 1.854(3) . ?
S1 C10 1.849(3) . ?
S2 C7 1.827(3) . ?
S2 C9 1.842(4) . ?
S3 C9 1.799(3) . ?
S3 C11 1.822(4) . ?
S4 C27 1.814(4) . ?
S4 C28 1.761(4) . ?
O1 C8 1.214(4) . ?
O2 C25 1.207(4) . ?
O3 C28 1.208(4) . ?
N1 C8 1.361(4) . ?
N1 C9 1.452(4) . ?
N1 C12 1.471(4) . ?
N2 C25 1.397(4) . ?
N2 C26 1.480(4) . ?
N2 C28 1.403(4) . ?
C1 H1 0.9500 . ?
C1 C2 1.385(5) . ?
C1 C6 1.392(5) . ?
C2 H2 0.9500 . ?
C2 C3 1.378(6) . ?
C3 H3 0.9500 . ?
C3 C4 1.379(6) . ?
C4 H4 0.9500 . ?
C4 C5 1.389(5) . ?
C5 H5 0.9500 . ?
C5 C6 1.387(5) . ?
C6 C7 1.506(5) . ?
C7 C8 1.540(5) . ?
C9 C10 1.594(5) . ?
C10 C19 1.519(5) . ?
C10 C25 1.541(5) . ?
C11 H11A 0.9900 . ?
C11 H11B 0.9900 . ?
C11 C12 1.534(5) . ?
C12 H12 1.0000 . ?
C12 C13 1.519(5) . ?
C13 C14 1.389(5) . ?
C13 C18 1.390(5) . ?
C14 H14 0.9500 . ?
C14 C15 1.386(5) . ?
C15 H15 0.9500 . ?
C15 C16 1.389(5) . ?
C16 H16 0.9500 . ?
C16 C17 1.381(5) . ?
C17 H17 0.9500 . ?
C17 C18 1.382(5) . ?
C18 H18 0.9500 . ?
C19 C20 1.388(5) . ?
C19 C24 1.402(5) . ?
C20 H20 0.9500 . ?
C20 C21 1.381(5) . ?
C21 H21 0.9500 . ?
C21 C22 1.385(6) . ?
C22 H22 0.9500 . ?
C22 C23 1.380(6) . ?
C23 H23 0.9500 . ?
C23 C24 1.389(5) . ?
C24 H24 0.9500 . ?
C26 H26 1.0000 . ?
C26 C27 1.526(5) . ?
C26 C29 1.508(6) . ?
C27 H27A 0.9900 . ?
C27 H27B 0.9900 . ?
C29 C30 1.401(5) . ?
C29 C34 1.386(6) . ?
C30 H30 0.9500 . ?
C30 C31 1.371(8) . ?
C31 H31 0.9500 . ?
C31 C32 1.373(8) . ?
C32 H32 0.9500 . ?
C32 C33 1.377(7) . ?
C33 H33 0.9500 . ?
C33 C34 1.384(6) . ?
C34 H34 0.9500 . ?

loop_
_exptl_oxdiff_crystal_face_indexfrac_h
_exptl_oxdiff_crystal_face_indexfrac_k
_exptl_oxdiff_crystal_face_indexfrac_l
_exptl_oxdiff_crystal_face_x
_exptl_oxdiff_crystal_face_y
_exptl_oxdiff_crystal_face_z
-1.9995 3.9959 4.9945 0.2355 -0.1978 0.0035
1.9995 -3.9959 -4.9945 -0.2355 0.1978 -0.0035
4.9959 1.9989 3.9977 0.0398 -0.0507 -0.3307
-4.9959 -1.9989 -3.9977 -0.0398 0.0507 0.3307
-0.0011 2.9981 -4.9945 0.1659 0.1804 0.0168
0.0011 -2.9981 4.9945 -0.1659 -0.1804 -0.0168
